data_2107064
loop_
_publ_author_name
'Bissert, G.'
'Hesse, K.F.'

_publ_section_title
;
 Verfeinerung der Struktur von Germanium(II)-sulfid, Ge S
;
_journal_name_full 'Acta Crystallographica B (24,1968-38,1982)'
_journal_page_first 1322
_journal_page_last 1323
_journal_volume 34
_journal_year 1978
_chemical_formula_sum 'Ge S'
_space_group_IT_number 62
_symmetry_space_group_name_Hall '-P 2ac 2n'
_symmetry_space_group_name_H-M 'P n m a'
_cell_angle_alpha 90
_cell_angle_beta 90
_cell_angle_gamma 90
_cell_formula_units_Z 4
_cell_length_a 10.47
_cell_length_b 3.641
_cell_length_c 4.297
_cell_volume 163.807
_citation_journal_id_ASTM ACBCAR
_cod_data_source_file Bissert_ACBCAR_1978_41.cif
_cod_data_source_block Ge1S1
_cod_original_cell_volume 163.8071
_cod_original_formula_sum 'Ge1 S1'
_cod_database_code 2107064

loop_
_symmetry_equiv_pos_as_xyz
x,y,z
-x+1/2,-y,z+1/2
x+1/2,-y+1/2,-z+1/2
-x,y+1/2,-z
-x,-y,-z
x-1/2,y,-z-1/2
-x-1/2,y-1/2,z-1/2
x,-y-1/2,z

loop_
_atom_site_label
_atom_site_type_symbol
_atom_site_fract_x
_atom_site_fract_y
_atom_site_fract_z
_atom_site_occupancy
_atom_site_U_iso_or_equiv
Ge1 Ge 0.622 0.25 0.373 1 0.0
S1 S 0.8491 0.25 0.5011 1 0.0
